data_4305533
loop_
_publ_author_name
'Yi Liu'
'Ling Chen'
'Long-Hua Li'
'Li-Ming Wu'
'Oksana Ya. Zelinska'
'Arthur Mar'

_publ_contact_author_address
; Department of Chemistry
  University of Alberta
  Edmonton, AB
  Canada  T6G 2G2
;
_publ_contact_author_email arthur.mar@ualberta.ca
_publ_contact_author_fax '(780) 492-8231'
_publ_contact_author_name 'Dr. Arthur Mar'
_publ_contact_author_phone '(780) 492-5592'
_publ_section_title
;
Structures and Physical Properties of Rare-Earth Zinc Antimonides
Pr6Zn1+xSb14+yandRE6Zn1+xSb14 (RE= Sm, Gd-Ho)
;
_journal_name_full 'Inorganic Chemistry'
_journal_page_first 11930
_journal_page_last 11941
_journal_paper_doi 10.1021/ic800524d
_journal_volume 47
_journal_year 2008
_chemical_formula_structural 'Pr6 Zn1.22 Sb14.59'
_chemical_formula_sum 'Pr6 Sb14.59 Zn1.22'
_chemical_formula_weight 2700.61
_chemical_name_common 'praseodymium zinc antimonide (6/1/15)'
_chemical_name_systematic 'praseodymium zinc antimonide (6/1/15)'
_space_group_IT_number 71
_symmetry_cell_setting orthorhombic
_symmetry_space_group_name_Hall '-I 2 2'
_symmetry_space_group_name_H-M 'I m m m'
_atom_sites_solution_primary direct
_atom_sites_solution_secondary difmap
_audit_creation_method SHELXL-97
_cell_angle_alpha 90.00
_cell_angle_beta 90.00
_cell_angle_gamma 90.00
_cell_formula_units_Z 2
_cell_length_a 4.2764(4)
_cell_length_b 15.1483(14)
_cell_length_c 19.1271(17)
_cell_measurement_reflns_used 1946
_cell_measurement_temperature 295(2)
_cell_measurement_theta_max 32.53
_cell_measurement_theta_min 4.26
_cell_volume 1239.1(2)
_computing_cell_refinement 'Bruker SAINT 7.06 (Bruker, 2004)'
_computing_data_collection 'Bruker SMART 5.054 (Bruker, 1999)'
_computing_data_reduction 'Bruker SAINT 7.06'
_computing_molecular_graphics 'ATOMS 5.1 (Dowty, 1999)'
_computing_publication_material 'Bruker SHELXTL 6.12'
_computing_structure_refinement 'Bruker SHELXTL 6.12'
_computing_structure_solution 'Bruker SHELXTL 6.12'
_diffrn_ambient_temperature 295(2)
_diffrn_measured_fraction_theta_full 0.996
_diffrn_measured_fraction_theta_max 0.996
_diffrn_measurement_device_type 'Bruker Platform/SMART 1000 CCD'
_diffrn_measurement_method '\w scans'
_diffrn_radiation_monochromator graphite
_diffrn_radiation_source 'fine-focus sealed tube'
_diffrn_radiation_type MoK\a
_diffrn_radiation_wavelength 0.71073
_diffrn_reflns_av_R_equivalents 0.0799
_diffrn_reflns_av_sigmaI/netI 0.0498
_diffrn_reflns_limit_h_max 6
_diffrn_reflns_limit_h_min -6
_diffrn_reflns_limit_k_max 23
_diffrn_reflns_limit_k_min -22
_diffrn_reflns_limit_l_max 29
_diffrn_reflns_limit_l_min -29
_diffrn_reflns_number 8801
_diffrn_reflns_theta_full 33.13
_diffrn_reflns_theta_max 33.13
_diffrn_reflns_theta_min 1.71
_diffrn_standards_number 0
_exptl_absorpt_coefficient_mu 28.259
_exptl_absorpt_correction_T_max 0.4835
_exptl_absorpt_correction_T_min 0.1010
_exptl_absorpt_correction_type numerical
_exptl_absorpt_process_details 'Bruker SHELXTL 6.12 (Sheldrick, 2001)'
_exptl_crystal_colour black
_exptl_crystal_density_diffrn 7.239
_exptl_crystal_density_method 'not measured'
_exptl_crystal_description prism
_exptl_crystal_F_000 2269
_exptl_crystal_size_max 0.12
_exptl_crystal_size_mid 0.06
_exptl_crystal_size_min 0.03
_refine_diff_density_max 9.604
_refine_diff_density_min -6.027
_refine_diff_density_rms 0.640
_refine_ls_extinction_coef 0.00016(3)
_refine_ls_extinction_expression Fc^*^=kFc[1+0.001xFc^2^\l^3^/sin(2\q)]^-1/4^
_refine_ls_extinction_method SHELXL
_refine_ls_goodness_of_fit_ref 1.023
_refine_ls_matrix_type full
_refine_ls_number_parameters 48
_refine_ls_number_reflns 1386
_refine_ls_number_restraints 2
_refine_ls_restrained_S_all 1.027
_refine_ls_R_factor_all 0.0649
_refine_ls_R_factor_gt 0.0414
_refine_ls_shift/su_max 0.000
_refine_ls_shift/su_mean 0.000
_refine_ls_structure_factor_coef Fsqd
_refine_ls_weighting_details 'calc w=1/[\s^2^(Fo^2^)+(0.0371P)^2^+58.7126P] where P=(Fo^2^+2Fc^2^)/3'
_refine_ls_weighting_scheme calc
_refine_ls_wR_factor_gt 0.0862
_refine_ls_wR_factor_ref 0.0953
_reflns_number_gt 1044
_reflns_number_total 1386
_reflns_threshold_expression I>2\s(I)
_cod_data_source_file ic800524d_si_003_2.cif
_cod_data_source_block Pr6ZnSb15
_cod_database_code 4305533

loop_
_symmetry_equiv_pos_as_xyz
'x, y, z'
'-x, -y, z'
'-x, y, -z'
'x, -y, -z'
'x+1/2, y+1/2, z+1/2'
'-x+1/2, -y+1/2, z+1/2'
'-x+1/2, y+1/2, -z+1/2'
'x+1/2, -y+1/2, -z+1/2'
'-x, -y, -z'
'x, y, -z'
'x, -y, z'
'-x, y, z'
'-x+1/2, -y+1/2, -z+1/2'
'x+1/2, y+1/2, -z+1/2'
'x+1/2, -y+1/2, z+1/2'
'-x+1/2, y+1/2, z+1/2'

loop_
_atom_site_label
_atom_site_type_symbol
_atom_site_fract_x
_atom_site_fract_y
_atom_site_fract_z
_atom_site_U_iso_or_equiv
_atom_site_adp_type
_atom_site_occupancy
_atom_site_symmetry_multiplicity
_atom_site_calc_flag
_atom_site_refinement_flags
_atom_site_disorder_assembly
_atom_site_disorder_group
Pr1 Pr 0.0000 0.13870(4) 0.36484(3) 0.00810(15) Uani 1 2 d S . .
Pr2 Pr 0.0000 0.0000 0.17447(5) 0.00938(19) Uani 1 4 d S . .
Zn1 Zn 0.5000 0.0000 0.4366(8) 0.009(4) Uiso 0.124(9) 4 d SP . .
Zn2 Zn 0.0000 0.2603(3) 0.5000 0.0144(13) Uani 0.482(10) 4 d SP . .
Sb1 Sb 0.0000 0.21353(5) 0.20025(4) 0.01038(17) Uani 1 2 d S . .
Sb2 Sb 0.0000 0.35989(6) 0.39501(5) 0.0183(2) Uani 1 2 d S . .
Sb3 Sb 0.5000 0.0000 0.30054(6) 0.0087(2) Uani 1 4 d S . .
Sb4 Sb 0.0000 0.34570(7) 0.0000 0.0110(2) Uani 1 4 d S . .
Sb5A Sb 0.5000 0.5000 0.0000 0.0100(6) Uiso 0.152(9) 8 d SP . .
Sb5B Sb 0.3879(9) 0.5000 0.0000 0.0100(6) Uiso 0.428(5) 4 d SP . .
Sb6A Sb 0.0000 0.0000 0.0000 0.0262(6) Uiso 0.350(5) 8 d SP . .
Sb6B Sb 0.0000 0.09232(17) 0.0000 0.0262(6) Uiso 0.614(5) 4 d SP . .

loop_
_atom_site_aniso_label
_atom_site_aniso_U_11
_atom_site_aniso_U_22
_atom_site_aniso_U_33
_atom_site_aniso_U_23
_atom_site_aniso_U_13
_atom_site_aniso_U_12
Pr1 0.0087(3) 0.0081(3) 0.0076(3) 0.0005(2) 0.000 0.000
Pr2 0.0104(4) 0.0074(4) 0.0104(4) 0.000 0.000 0.000
Zn2 0.023(2) 0.012(2) 0.007(2) 0.000 0.000 0.000
Sb1 0.0126(3) 0.0080(3) 0.0105(4) 0.0010(3) 0.000 0.000
Sb2 0.0145(4) 0.0216(4) 0.0189(4) 0.0008(3) 0.000 0.000
Sb3 0.0070(4) 0.0097(4) 0.0095(5) 0.000 0.000 0.000
Sb4 0.0107(5) 0.0123(5) 0.0099(5) 0.000 0.000 0.000

loop_
_atom_type_symbol
_atom_type_description
_atom_type_scat_dispersion_real
_atom_type_scat_dispersion_imag
_atom_type_scat_source
Zn Zn 0.2839 1.4301 'International Tables Vol C Tables 4.2.6.8 and 6.1.1.4'
Sb Sb -0.5866 1.5461 'International Tables Vol C Tables 4.2.6.8 and 6.1.1.4'
Pr Pr -0.2180 2.8214 'International Tables Vol C Tables 4.2.6.8 and 6.1.1.4'

loop_
_geom_angle_atom_site_label_1
_geom_angle_atom_site_label_2
_geom_angle_atom_site_label_3
_geom_angle
_geom_angle_site_symmetry_1
_geom_angle_site_symmetry_3
_geom_angle_publ_flag
Zn2 Pr1 Sb3 133.27(3) . 1_455 ?
Zn2 Pr1 Sb3 133.27(3) . . ?
Sb3 Pr1 Sb3 82.58(2) 1_455 . ?
Zn2 Pr1 Zn1 91.8(2) . 1_455 ?
Sb3 Pr1 Zn1 46.9(3) 1_455 1_455 ?
Sb3 Pr1 Zn1 99.95(9) . 1_455 ?
Zn2 Pr1 Zn1 91.8(2) . . ?
Sb3 Pr1 Zn1 99.95(9) 1_455 . ?
Sb3 Pr1 Zn1 46.9(3) . . ?
Zn1 Pr1 Zn1 80.9(2) 1_455 . ?
Zn2 Pr1 Sb5A 74.58(7) . 5_445 ?
Sb3 Pr1 Sb5A 83.43(2) 1_455 5_445 ?
Sb3 Pr1 Sb5A 83.43(2) . 5_445 ?
Zn1 Pr1 Sb5A 43.53(19) 1_455 5_445 ?
Zn1 Pr1 Sb5A 43.53(19) . 5_445 ?
Zn2 Pr1 Sb1 85.10(5) . 13 ?
Sb3 Pr1 Sb1 135.75(3) 1_455 13 ?
Sb3 Pr1 Sb1 82.559(16) . 13 ?
Zn1 Pr1 Sb1 176.8(2) 1_455 13 ?
Zn1 Pr1 Sb1 99.63(9) . 13 ?
Sb5A Pr1 Sb1 135.455(16) 5_445 13 ?
Zn2 Pr1 Sb1 85.10(5) . 13_455 ?
Sb3 Pr1 Sb1 82.559(16) 1_455 13_455 ?
Sb3 Pr1 Sb1 135.75(3) . 13_455 ?
Zn1 Pr1 Sb1 99.63(9) 1_455 13_455 ?
Zn1 Pr1 Sb1 176.8(2) . 13_455 ?
Sb5A Pr1 Sb1 135.456(16) 5_445 13_455 ?
Sb1 Pr1 Sb1 79.71(2) 13 13_455 ?
Zn2 Pr1 Sb1 124.72(7) . . ?
Sb3 Pr1 Sb1 82.10(2) 1_455 . ?
Sb3 Pr1 Sb1 82.10(2) . . ?
Zn1 Pr1 Sb1 127.4(2) 1_455 . ?
Zn1 Pr1 Sb1 127.4(2) . . ?
Sb5A Pr1 Sb1 160.70(2) 5_445 . ?
Sb1 Pr1 Sb1 54.66(2) 13 . ?
Sb1 Pr1 Sb1 54.66(2) 13_455 . ?
Zn2 Pr1 Sb4 48.18(4) . 13 ?
Sb3 Pr1 Sb4 139.19(3) 1_455 13 ?
Sb3 Pr1 Sb4 85.28(2) . 13 ?
Zn1 Pr1 Sb4 97.9(2) 1_455 13 ?
Zn1 Pr1 Sb4 46.56(19) . 13 ?
Sb5A Pr1 Sb4 56.484(19) 5_445 13 ?
Sb1 Pr1 Sb4 80.34(2) 13 13 ?
Sb1 Pr1 Sb4 130.32(3) 13_455 13 ?
Sb1 Pr1 Sb4 134.378(17) . 13 ?
Zn2 Pr1 Sb4 48.18(4) . 13_455 ?
Sb3 Pr1 Sb4 85.28(2) 1_455 13_455 ?
Sb3 Pr1 Sb4 139.19(3) . 13_455 ?
Zn1 Pr1 Sb4 46.56(19) 1_455 13_455 ?
Zn1 Pr1 Sb4 97.9(2) . 13_455 ?
Sb5A Pr1 Sb4 56.484(19) 5_445 13_455 ?
Sb1 Pr1 Sb4 130.32(3) 13 13_455 ?
Sb1 Pr1 Sb4 80.34(2) 13_455 13_455 ?
Sb1 Pr1 Sb4 134.378(17) . 13_455 ?
Sb4 Pr1 Sb4 78.955(16) 13 13_455 ?
Zn2 Pr1 Sb5B 74.74(6) . 13 ?
Sb3 Pr1 Sb5B 88.90(5) 1_455 13 ?
Sb3 Pr1 Sb5B 78.04(5) . 13 ?
Zn1 Pr1 Sb5B 51.30(19) 1_455 13 ?
Zn1 Pr1 Sb5B 35.9(2) . 13 ?
Sb5A Pr1 Sb5B 8.19(7) 5_445 13 ?
Sb1 Pr1 Sb5B 127.89(7) 13 13 ?
Sb1 Pr1 Sb5B 142.82(6) 13_455 13 ?
Sb1 Pr1 Sb5B 159.10(3) . 13 ?
Sb4 Pr1 Sb5B 50.43(5) 13 13 ?
Sb4 Pr1 Sb5B 62.87(6) 13_455 13 ?
Zn2 Pr1 Sb5B 74.74(6) . 5_445 ?
Sb3 Pr1 Sb5B 78.04(5) 1_455 5_445 ?
Sb3 Pr1 Sb5B 88.90(5) . 5_445 ?
Zn1 Pr1 Sb5B 35.9(2) 1_455 5_445 ?
Zn1 Pr1 Sb5B 51.30(19) . 5_445 ?
Sb5A Pr1 Sb5B 8.19(7) 5_445 5_445 ?
Sb1 Pr1 Sb5B 142.82(6) 13 5_445 ?
Sb1 Pr1 Sb5B 127.89(7) 13_455 5_445 ?
Sb1 Pr1 Sb5B 159.10(4) . 5_445 ?
Sb4 Pr1 Sb5B 62.87(6) 13 5_445 ?
Sb4 Pr1 Sb5B 50.43(5) 13_455 5_445 ?
Sb5B Pr1 Sb5B 16.37(14) 13 5_445 ?
Zn2 Pr1 Sb2 44.76(7) . . ?
Sb3 Pr1 Sb2 134.703(13) 1_455 . ?
Sb3 Pr1 Sb2 134.703(13) . . ?
Zn1 Pr1 Sb2 123.87(14) 1_455 . ?
Zn1 Pr1 Sb2 123.87(14) . . ?
Sb5A Pr1 Sb2 119.33(3) 5_445 . ?
Sb1 Pr1 Sb2 53.285(18) 13 . ?
Sb1 Pr1 Sb2 53.285(18) 13_455 . ?
Sb1 Pr1 Sb2 79.97(3) . . ?
Sb4 Pr1 Sb2 78.48(3) 13 . ?
Sb4 Pr1 Sb2 78.48(3) 13_455 . ?
Sb5B Pr1 Sb2 119.00(3) 13 . ?
Sb5B Pr1 Sb2 119.00(3) 5_445 . ?
Zn2 Pr1 Pr1 125.47(6) . 2 ?
Sb3 Pr1 Pr1 49.577(12) 1_455 2 ?
Sb3 Pr1 Pr1 49.577(12) . 2 ?
Zn1 Pr1 Pr1 50.41(10) 1_455 2 ?
Zn1 Pr1 Pr1 50.41(10) . 2 ?
Sb5A Pr1 Pr1 50.898(11) 5_445 2 ?
Sb1 Pr1 Pr1 132.136(15) 13 2 ?
Sb1 Pr1 Pr1 132.136(15) 13_455 2 ?
Sb1 Pr1 Pr1 109.803(17) . 2 ?
Sb4 Pr1 Pr1 94.03(2) 13 2 ?
Sb4 Pr1 Pr1 94.03(2) 13_455 2 ?
Sb5B Pr1 Pr1 51.371(14) 13 2 ?
Sb5B Pr1 Pr1 51.371(14) 5_445 2 ?
Sb2 Pr1 Pr1 170.23(2) . 2 ?
Zn2 Pr1 Pr2 174.51(7) . . ?
Sb3 Pr1 Pr2 49.245(19) 1_455 . ?
Sb3 Pr1 Pr2 49.245(19) . . ?
Zn1 Pr1 Pr2 92.4(2) 1_455 . ?
Zn1 Pr1 Pr2 92.4(2) . . ?
Sb5A Pr1 Pr2 110.914(18) 5_445 . ?
Sb1 Pr1 Pr2 90.69(2) 13 . ?
Sb1 Pr1 Pr2 90.69(2) 13_455 . ?
Sb1 Pr1 Pr2 49.788(18) . . ?
Sb4 Pr1 Pr2 134.501(17) 13 . ?
Sb4 Pr1 Pr2 134.501(17) 13_455 . ?
Sb5B Pr1 Pr2 110.691(18) 13 . ?
Sb5B Pr1 Pr2 110.691(18) 5_445 . ?
Sb2 Pr1 Pr2 129.75(3) . . ?
Pr1 Pr1 Pr2 60.015(11) 2 . ?
Zn2 Pr1 Pr1 90.0 . 1_455 ?
Sb3 Pr1 Pr1 48.708(11) 1_455 1_455 ?
Sb3 Pr1 Pr1 131.292(11) . 1_455 ?
Zn1 Pr1 Pr1 49.57(10) 1_455 1_455 ?
Zn1 Pr1 Pr1 130.43(10) . 1_455 ?
Sb5A Pr1 Pr1 90.0 5_445 1_455 ?
Sb1 Pr1 Pr1 129.854(12) 13 1_455 ?
Sb1 Pr1 Pr1 50.146(12) 13_455 1_455 ?
Sb1 Pr1 Pr1 90.0 . 1_455 ?
Sb4 Pr1 Pr1 129.478(8) 13 1_455 ?
Sb4 Pr1 Pr1 50.522(8) 13_455 1_455 ?
Sb5B Pr1 Pr1 98.19(7) 13 1_455 ?
Sb5B Pr1 Pr1 81.81(7) 5_445 1_455 ?
Sb2 Pr1 Pr1 90.0 . 1_455 ?
Pr1 Pr1 Pr1 90.0 2 1_455 ?
Pr2 Pr1 Pr1 90.0 . 1_455 ?
Zn2 Pr1 Pr1 90.0 . 1_655 ?
Sb3 Pr1 Pr1 131.292(11) 1_455 1_655 ?
Sb3 Pr1 Pr1 48.708(11) . 1_655 ?
Zn1 Pr1 Pr1 130.43(10) 1_455 1_655 ?
Zn1 Pr1 Pr1 49.57(10) . 1_655 ?
Sb5A Pr1 Pr1 90.0 5_445 1_655 ?
Sb1 Pr1 Pr1 50.146(12) 13 1_655 ?
Sb1 Pr1 Pr1 129.854(12) 13_455 1_655 ?
Sb1 Pr1 Pr1 90.0 . 1_655 ?
Sb4 Pr1 Pr1 50.522(8) 13 1_655 ?
Sb4 Pr1 Pr1 129.478(8) 13_455 1_655 ?
Sb5B Pr1 Pr1 81.81(7) 13 1_655 ?
Sb5B Pr1 Pr1 98.19(7) 5_445 1_655 ?
Sb2 Pr1 Pr1 90.0 . 1_655 ?
Pr1 Pr1 Pr1 90.0 2 1_655 ?
Pr2 Pr1 Pr1 90.0 . 1_655 ?
Pr1 Pr1 Pr1 180.00(5) 1_455 1_655 ?
Sb3 Pr2 Sb3 83.13(3) . 1_455 ?
Sb3 Pr2 Sb1 83.526(17) . . ?
Sb3 Pr2 Sb1 83.526(17) 1_455 . ?
Sb3 Pr2 Sb1 83.526(17) . 2 ?
Sb3 Pr2 Sb1 83.526(17) 1_455 2 ?
Sb1 Pr2 Sb1 162.66(4) . 2 ?
Sb3 Pr2 Sb2 137.12(2) . 14_445 ?
Sb3 Pr2 Sb2 82.597(19) 1_455 14_445 ?
Sb1 Pr2 Sb2 134.268(17) . 14_445 ?
Sb1 Pr2 Sb2 54.804(18) 2 14_445 ?
Sb3 Pr2 Sb2 82.597(19) . 13 ?
Sb3 Pr2 Sb2 137.12(2) 1_455 13 ?
Sb1 Pr2 Sb2 54.804(18) . 13 ?
Sb1 Pr2 Sb2 134.268(17) 2 13 ?
Sb2 Pr2 Sb2 132.40(4) 14_445 13 ?
Sb3 Pr2 Sb2 82.597(19) . 14_545 ?
Sb3 Pr2 Sb2 137.12(2) 1_455 14_545 ?
Sb1 Pr2 Sb2 134.268(17) . 14_545 ?
Sb1 Pr2 Sb2 54.804(18) 2 14_545 ?
Sb2 Pr2 Sb2 80.99(3) 14_445 14_545 ?
Sb2 Pr2 Sb2 80.27(3) 13 14_545 ?
Sb3 Pr2 Sb2 137.12(2) . 13_455 ?
Sb3 Pr2 Sb2 82.597(19) 1_455 13_455 ?
Sb1 Pr2 Sb2 54.804(18) . 13_455 ?
Sb1 Pr2 Sb2 134.268(17) 2 13_455 ?
Sb2 Pr2 Sb2 80.26(3) 14_445 13_455 ?
Sb2 Pr2 Sb2 80.99(3) 13 13_455 ?
Sb2 Pr2 Sb2 132.40(4) 14_545 13_455 ?
Sb3 Pr2 Sb6A 138.437(17) . . ?
Sb3 Pr2 Sb6A 138.437(17) 1_455 . ?
Sb1 Pr2 Sb6A 98.67(2) . . ?
Sb1 Pr2 Sb6A 98.67(2) 2 . ?
Sb2 Pr2 Sb6A 66.20(2) 14_445 . ?
Sb2 Pr2 Sb6A 66.20(2) 13 . ?
Sb2 Pr2 Sb6A 66.20(2) 14_545 . ?
Sb2 Pr2 Sb6A 66.20(2) 13_455 . ?
Sb3 Pr2 Sb6B 133.64(2) . 9 ?
Sb3 Pr2 Sb6B 133.64(2) 1_455 9 ?
Sb1 Pr2 Sb6B 121.40(4) . 9 ?
Sb1 Pr2 Sb6B 75.93(4) 2 9 ?
Sb2 Pr2 Sb6B 51.59(3) 14_445 9 ?
Sb2 Pr2 Sb6B 82.93(4) 13 9 ?
Sb2 Pr2 Sb6B 51.59(3) 14_545 9 ?
Sb2 Pr2 Sb6B 82.93(4) 13_455 9 ?
Sb6A Pr2 Sb6B 22.74(4) . 9 ?
Sb3 Pr2 Sb6B 133.64(2) . . ?
Sb3 Pr2 Sb6B 133.64(2) 1_455 . ?
Sb1 Pr2 Sb6B 75.93(4) . . ?
Sb1 Pr2 Sb6B 121.40(4) 2 . ?
Sb2 Pr2 Sb6B 82.93(4) 14_445 . ?
Sb2 Pr2 Sb6B 51.59(3) 13 . ?
Sb2 Pr2 Sb6B 82.93(4) 14_545 . ?
Sb2 Pr2 Sb6B 51.59(3) 13_455 . ?
Sb6A Pr2 Sb6B 22.74(4) . . ?
Sb6B Pr2 Sb6B 45.47(7) 9 . ?
Sb3 Pr2 Pr1 49.603(16) . . ?
Sb3 Pr2 Pr1 49.603(16) 1_455 . ?
Sb1 Pr2 Pr1 51.348(19) . . ?
Sb1 Pr2 Pr1 111.32(3) 2 . ?
Sb2 Pr2 Pr1 132.20(2) 14_445 . ?
Sb2 Pr2 Pr1 91.57(2) 13 . ?
Sb2 Pr2 Pr1 132.20(2) 14_545 . ?
Sb2 Pr2 Pr1 91.57(2) 13_455 . ?
Sb6A Pr2 Pr1 150.015(11) . . ?
Sb6B Pr2 Pr1 172.75(4) 9 . ?
Sb6B Pr2 Pr1 127.28(4) . . ?
Sb3 Pr2 Pr1 49.603(16) . 2 ?
Sb3 Pr2 Pr1 49.603(16) 1_455 2 ?
Sb1 Pr2 Pr1 111.32(3) . 2 ?
Sb1 Pr2 Pr1 51.348(19) 2 2 ?
Sb2 Pr2 Pr1 91.57(2) 14_445 2 ?
Sb2 Pr2 Pr1 132.20(2) 13 2 ?
Sb2 Pr2 Pr1 91.57(2) 14_545 2 ?
Sb2 Pr2 Pr1 132.20(2) 13_455 2 ?
Sb6A Pr2 Pr1 150.015(11) . 2 ?
Sb6B Pr2 Pr1 127.28(4) 9 2 ?
Sb6B Pr2 Pr1 172.75(4) . 2 ?
Pr1 Pr2 Pr1 59.97(2) . 2 ?
Sb3 Pr2 Pr2 48.437(17) . 1_655 ?
Sb3 Pr2 Pr2 131.563(17) 1_455 1_655 ?
Sb1 Pr2 Pr2 90.0 . 1_655 ?
Sb1 Pr2 Pr2 90.0 2 1_655 ?
Sb2 Pr2 Pr2 130.493(13) 14_445 1_655 ?
Sb2 Pr2 Pr2 49.507(13) 13 1_655 ?
Sb2 Pr2 Pr2 49.507(13) 14_545 1_655 ?
Sb2 Pr2 Pr2 130.493(13) 13_455 1_655 ?
Sb6A Pr2 Pr2 90.0 . 1_655 ?
Sb6B Pr2 Pr2 90.0 9 1_655 ?
Sb6B Pr2 Pr2 90.0 . 1_655 ?
Pr1 Pr2 Pr2 90.0 . 1_655 ?
Pr1 Pr2 Pr2 90.0 2 1_655 ?
Sb3 Pr2 Pr2 131.563(17) . 1_455 ?
Sb3 Pr2 Pr2 48.437(17) 1_455 1_455 ?
Sb1 Pr2 Pr2 90.0 . 1_455 ?
Sb1 Pr2 Pr2 90.0 2 1_455 ?
Sb2 Pr2 Pr2 49.507(13) 14_445 1_455 ?
Sb2 Pr2 Pr2 130.493(13) 13 1_455 ?
Sb2 Pr2 Pr2 130.493(13) 14_545 1_455 ?
Sb2 Pr2 Pr2 49.507(13) 13_455 1_455 ?
Sb6A Pr2 Pr2 90.0 . 1_455 ?
Sb6B Pr2 Pr2 90.0 9 1_455 ?
Sb6B Pr2 Pr2 90.0 . 1_455 ?
Pr1 Pr2 Pr2 90.0 . 1_455 ?
Pr1 Pr2 Pr2 90.0 2 1_455 ?
Pr2 Pr2 Pr2 180.00(5) 1_655 1_455 ?
Sb5B Zn1 Sb5B 107.7(7) 5_545 13 ?
Sb5B Zn1 Zn1 53.8(4) 5_545 9_656 ?
Sb5B Zn1 Zn1 53.8(4) 13 9_656 ?
Sb5B Zn1 Sb5A 6.61(8) 5_545 5_545 ?
Sb5B Zn1 Sb5A 114.3(7) 13 5_545 ?
Zn1 Zn1 Sb5A 60.4(3) 9_656 5_545 ?
Sb5B Zn1 Sb5A 114.3(7) 5_545 5_445 ?
Sb5B Zn1 Sb5A 6.61(8) 13 5_445 ?
Zn1 Zn1 Sb5A 60.4(3) 9_656 5_445 ?
Sb5A Zn1 Sb5A 120.9(7) 5_545 5_445 ?
Sb5B Zn1 Sb3 126.2(4) 5_545 . ?
Sb5B Zn1 Sb3 126.2(4) 13 . ?
Zn1 Zn1 Sb3 180.000(1) 9_656 . ?
Sb5A Zn1 Sb3 119.6(3) 5_545 . ?
Sb5A Zn1 Sb3 119.6(3) 5_445 . ?
Sb5B Zn1 Sb4 74.2(3) 5_545 13 ?
Sb5B Zn1 Sb4 74.2(3) 13 13 ?
Zn1 Zn1 Sb4 62.6(3) 9_656 13 ?
Sb5A Zn1 Sb4 76.9(3) 5_545 13 ?
Sb5A Zn1 Sb4 76.9(3) 5_445 13 ?
Sb3 Zn1 Sb4 117.4(3) . 13 ?
Sb5B Zn1 Sb4 74.2(3) 5_545 5_545 ?
Sb5B Zn1 Sb4 74.2(3) 13 5_545 ?
Zn1 Zn1 Sb4 62.6(3) 9_656 5_545 ?
Sb5A Zn1 Sb4 76.9(3) 5_545 5_545 ?
Sb5A Zn1 Sb4 76.9(3) 5_445 5_545 ?
Sb3 Zn1 Sb4 117.4(3) . 5_545 ?
Sb4 Zn1 Sb4 125.2(6) 13 5_545 ?
Sb5B Zn1 Sb5B 11.31(13) 5_545 13_655 ?
Sb5B Zn1 Sb5B 119.0(7) 13 13_655 ?
Zn1 Zn1 Sb5B 65.1(3) 9_656 13_655 ?
Sb5A Zn1 Sb5B 4.70(5) 5_545 13_655 ?
Sb5A Zn1 Sb5B 125.6(6) 5_445 13_655 ?
Sb3 Zn1 Sb5B 114.9(3) . 13_655 ?
Sb4 Zn1 Sb5B 78.8(2) 13 13_655 ?
Sb4 Zn1 Sb5B 78.8(2) 5_545 13_655 ?
Sb5B Zn1 Sb5B 119.0(7) 5_545 5_445 ?
Sb5B Zn1 Sb5B 11.31(13) 13 5_445 ?
Zn1 Zn1 Sb5B 65.1(3) 9_656 5_445 ?
Sb5A Zn1 Sb5B 125.6(6) 5_545 5_445 ?
Sb5A Zn1 Sb5B 4.70(5) 5_445 5_445 ?
Sb3 Zn1 Sb5B 114.9(3) . 5_445 ?
Sb4 Zn1 Sb5B 78.8(2) 13 5_445 ?
Sb4 Zn1 Sb5B 78.8(2) 5_545 5_445 ?
Sb5B Zn1 Sb5B 130.3(6) 13_655 5_445 ?
Sb5B Zn1 Pr1 140.29(15) 5_545 2 ?
Sb5B Zn1 Pr1 73.86(8) 13 2 ?
Zn1 Zn1 Pr1 114.6(3) 9_656 2 ?
Sb5A Zn1 Pr1 140.31(6) 5_545 2 ?
Sb5A Zn1 Pr1 68.98(5) 5_445 2 ?
Sb3 Zn1 Pr1 65.4(3) . 2 ?
Sb4 Zn1 Pr1 139.23(3) 13 2 ?
Sb4 Zn1 Pr1 68.04(4) 5_545 2 ?
Sb5B Zn1 Pr1 139.769(11) 13_655 2 ?
Sb5B Zn1 Pr1 65.58(4) 5_445 2 ?
Sb5B Zn1 Pr1 73.86(8) 5_545 1_655 ?
Sb5B Zn1 Pr1 140.29(15) 13 1_655 ?
Zn1 Zn1 Pr1 114.6(3) 9_656 1_655 ?
Sb5A Zn1 Pr1 68.97(5) 5_545 1_655 ?
Sb5A Zn1 Pr1 140.31(6) 5_445 1_655 ?
Sb3 Zn1 Pr1 65.4(3) . 1_655 ?
Sb4 Zn1 Pr1 68.04(4) 13 1_655 ?
Sb4 Zn1 Pr1 139.23(3) 5_545 1_655 ?
Sb5B Zn1 Pr1 65.58(4) 13_655 1_655 ?
Sb5B Zn1 Pr1 139.769(12) 5_445 1_655 ?
Pr1 Zn1 Pr1 130.8(5) 2 1_655 ?
Sb5B Zn1 Pr1 73.86(8) 5_545 2_655 ?
Sb5B Zn1 Pr1 140.29(15) 13 2_655 ?
Zn1 Zn1 Pr1 114.6(3) 9_656 2_655 ?
Sb5A Zn1 Pr1 68.98(5) 5_545 2_655 ?
Sb5A Zn1 Pr1 140.31(6) 5_445 2_655 ?
Sb3 Zn1 Pr1 65.4(3) . 2_655 ?
Sb4 Zn1 Pr1 139.23(3) 13 2_655 ?
Sb4 Zn1 Pr1 68.04(4) 5_545 2_655 ?
Sb5B Zn1 Pr1 65.58(4) 13_655 2_655 ?
Sb5B Zn1 Pr1 139.769(12) 5_445 2_655 ?
Pr1 Zn1 Pr1 80.9(2) 2 2_655 ?
Pr1 Zn1 Pr1 79.17(19) 1_655 2_655 ?
Sb5B Zn1 Pr1 140.29(15) 5_545 . ?
Sb5B Zn1 Pr1 73.86(8) 13 . ?
Zn1 Zn1 Pr1 114.6(3) 9_656 . ?
Sb5A Zn1 Pr1 140.31(6) 5_545 . ?
Sb5A Zn1 Pr1 68.98(5) 5_445 . ?
Sb3 Zn1 Pr1 65.4(3) . . ?
Sb4 Zn1 Pr1 68.04(4) 13 . ?
Sb4 Zn1 Pr1 139.23(3) 5_545 . ?
Sb5B Zn1 Pr1 139.769(12) 13_655 . ?
Sb5B Zn1 Pr1 65.58(4) 5_445 . ?
Pr1 Zn1 Pr1 79.17(19) 2 . ?
Pr1 Zn1 Pr1 80.9(2) 1_655 . ?
Pr1 Zn1 Pr1 130.8(5) 2_655 . ?
Sb2 Zn2 Sb2 106.17(16) 10_556 . ?
Sb2 Zn2 Sb4 111.142(16) 10_556 13_455 ?
Sb2 Zn2 Sb4 111.142(16) . 13_455 ?
Sb2 Zn2 Sb4 111.142(16) 10_556 13 ?
Sb2 Zn2 Sb4 111.142(16) . 13 ?
Sb4 Zn2 Sb4 106.19(15) 13_455 13 ?
Sb2 Zn2 Sb6B 64.29(8) 10_556 13 ?
Sb2 Zn2 Sb6B 64.29(8) . 13 ?
Sb4 Zn2 Sb6B 170.67(13) 13_455 13 ?
Sb4 Zn2 Sb6B 83.14(4) 13 13 ?
Sb2 Zn2 Sb6B 64.29(8) 10_556 13_455 ?
Sb2 Zn2 Sb6B 64.29(8) . 13_455 ?
Sb4 Zn2 Sb6B 83.14(4) 13_455 13_455 ?
Sb4 Zn2 Sb6B 170.67(13) 13 13_455 ?
Sb6B Zn2 Sb6B 87.53(13) 13 13_455 ?
Sb2 Zn2 Pr1 178.56(14) 10_556 . ?
Sb2 Zn2 Pr1 72.39(3) . . ?
Sb4 Zn2 Pr1 69.60(7) 13_455 . ?
Sb4 Zn2 Pr1 69.60(7) 13 . ?
Sb6B Zn2 Pr1 114.78(2) 13 . ?
Sb6B Zn2 Pr1 114.78(2) 13_455 . ?
Sb2 Zn2 Pr1 72.39(3) 10_556 10_556 ?
Sb2 Zn2 Pr1 178.56(14) . 10_556 ?
Sb4 Zn2 Pr1 69.60(7) 13_455 10_556 ?
Sb4 Zn2 Pr1 69.60(7) 13 10_556 ?
Sb6B Zn2 Pr1 114.78(2) 13 10_556 ?
Sb6B Zn2 Pr1 114.78(2) 13_455 10_556 ?
Pr1 Zn2 Pr1 109.05(13) . 10_556 ?
Sb2 Sb1 Sb2 90.09(3) 13_455 13 ?
Sb2 Sb1 Sb1 178.75(4) 13_455 13 ?
Sb2 Sb1 Sb1 90.770(18) 13 13 ?
Sb2 Sb1 Sb1 90.770(18) 13_455 13_455 ?
Sb2 Sb1 Sb1 178.75(4) 13 13_455 ?
Sb1 Sb1 Sb1 88.35(4) 13 13_455 ?
Sb2 Sb1 Pr2 62.95(2) 13_455 . ?
Sb2 Sb1 Pr2 62.95(2) 13 . ?
Sb1 Sb1 Pr2 116.71(3) 13 . ?
Sb1 Sb1 Pr2 116.71(3) 13_455 . ?
Sb2 Sb1 Pr1 118.39(3) 13_455 13 ?
Sb2 Sb1 Pr1 64.43(2) 13 13 ?
Sb1 Sb1 Pr1 62.83(2) 13 13 ?
Sb1 Sb1 Pr1 115.88(4) 13_455 13 ?
Pr2 Sb1 Pr1 127.37(2) . 13 ?
Sb2 Sb1 Pr1 64.43(2) 13_455 13_455 ?
Sb2 Sb1 Pr1 118.39(3) 13 13_455 ?
Sb1 Sb1 Pr1 115.88(4) 13 13_455 ?
Sb1 Sb1 Pr1 62.83(2) 13_455 13_455 ?
Pr2 Sb1 Pr1 127.37(2) . 13_455 ?
Pr1 Sb1 Pr1 79.71(2) 13 13_455 ?
Sb2 Sb1 Pr1 116.27(3) 13_455 . ?
Sb2 Sb1 Pr1 116.27(3) 13 . ?
Sb1 Sb1 Pr1 62.51(3) 13 . ?
Sb1 Sb1 Pr1 62.51(3) 13_455 . ?
Pr2 Sb1 Pr1 78.86(3) . . ?
Pr1 Sb1 Pr1 125.34(2) 13 . ?
Pr1 Sb1 Pr1 125.34(2) 13_455 . ?
Zn2 Sb2 Sb6B 67.20(7) . 13 ?
Zn2 Sb2 Sb6B 67.20(6) . 13_455 ?
Sb6B Sb2 Sb6B 90.09(4) 13 13_455 ?
Zn2 Sb2 Sb1 105.13(6) . 13_455 ?
Sb6B Sb2 Sb1 171.83(6) 13 13_455 ?
Sb6B Sb2 Sb1 89.32(2) 13_455 13_455 ?
Zn2 Sb2 Sb1 105.13(6) . 13 ?
Sb6B Sb2 Sb1 89.32(2) 13 13 ?
Sb6B Sb2 Sb1 171.83(6) 13_455 13 ?
Sb1 Sb2 Sb1 90.09(3) 13_455 13 ?
Zn2 Sb2 Pr2 135.22(4) . 13 ?
Sb6B Sb2 Pr2 69.77(3) 13 13 ?
Sb6B Sb2 Pr2 124.98(6) 13_455 13 ?
Sb1 Sb2 Pr2 116.97(4) 13_455 13 ?
Sb1 Sb2 Pr2 62.25(2) 13 13 ?
Zn2 Sb2 Pr2 135.22(4) . 13_455 ?
Sb6B Sb2 Pr2 124.98(6) 13 13_455 ?
Sb6B Sb2 Pr2 69.77(3) 13_455 13_455 ?
Sb1 Sb2 Pr2 62.25(2) 13_455 13_455 ?
Sb1 Sb2 Pr2 116.97(4) 13 13_455 ?
Pr2 Sb2 Pr2 80.99(3) 13 13_455 ?
Zn2 Sb2 Pr1 62.86(8) . . ?
Sb6B Sb2 Pr1 110.42(5) 13 . ?
Sb6B Sb2 Pr1 110.42(5) 13_455 . ?
Sb1 Sb2 Pr1 62.28(2) 13_455 . ?
Sb1 Sb2 Pr1 62.28(2) 13 . ?
Pr2 Sb2 Pr1 124.52(2) 13 . ?
Pr2 Sb2 Pr1 124.52(2) 13_455 . ?
Zn2 Sb2 Sb6A 84.76(7) . 5 ?
Sb6B Sb2 Sb6A 22.02(5) 13 5 ?
Sb6B Sb2 Sb6A 84.77(4) 13_455 5 ?
Sb1 Sb2 Sb6A 165.51(3) 13_455 5 ?
Sb1 Sb2 Sb6A 97.605(14) 13 5 ?
Pr2 Sb2 Sb6A 57.489(19) 13 5 ?
Pr2 Sb2 Sb6A 103.27(3) 13_455 5 ?
Pr1 Sb2 Sb6A 132.21(2) . 5 ?
Zn2 Sb2 Sb6A 84.76(7) . 5_455 ?
Sb6B Sb2 Sb6A 84.77(4) 13 5_455 ?
Sb6B Sb2 Sb6A 22.02(5) 13_455 5_455 ?
Sb1 Sb2 Sb6A 97.605(14) 13_455 5_455 ?
Sb1 Sb2 Sb6A 165.51(3) 13 5_455 ?
Pr2 Sb2 Sb6A 103.27(3) 13 5_455 ?
Pr2 Sb2 Sb6A 57.489(19) 13_455 5_455 ?
Pr1 Sb2 Sb6A 132.21(2) . 5_455 ?
Sb6A Sb2 Sb6A 72.393(19) 5 5_455 ?
Zn2 Sb2 Sb2 36.91(8) . 10_556 ?
Sb6B Sb2 Sb2 48.344(18) 13 10_556 ?
Sb6B Sb2 Sb2 48.344(18) 13_455 10_556 ?
Sb1 Sb2 Sb2 127.09(2) 13_455 10_556 ?
Sb1 Sb2 Sb2 127.09(2) 13 10_556 ?
Pr2 Sb2 Sb2 113.80(2) 13 10_556 ?
Pr2 Sb2 Sb2 113.80(2) 13_455 10_556 ?
Pr1 Sb2 Sb2 99.77(2) . 10_556 ?
Sb6A Sb2 Sb2 56.314(14) 5 10_556 ?
Sb6A Sb2 Sb2 56.314(14) 5_455 10_556 ?
Zn1 Sb3 Pr2 138.437(17) . . ?
Zn1 Sb3 Pr2 138.437(17) . 1_655 ?
Pr2 Sb3 Pr2 83.13(3) . 1_655 ?
Zn1 Sb3 Pr1 67.69(2) . 1_655 ?
Pr2 Sb3 Pr1 136.20(2) . 1_655 ?
Pr2 Sb3 Pr1 81.153(15) 1_655 1_655 ?
Zn1 Sb3 Pr1 67.69(2) . 2 ?
Pr2 Sb3 Pr1 81.153(15) . 2 ?
Pr2 Sb3 Pr1 136.20(2) 1_655 2 ?
Pr1 Sb3 Pr1 135.39(4) 1_655 2 ?
Zn1 Sb3 Pr1 67.69(2) . . ?
Pr2 Sb3 Pr1 81.153(15) . . ?
Pr2 Sb3 Pr1 136.20(2) 1_655 . ?
Pr1 Sb3 Pr1 82.58(2) 1_655 . ?
Pr1 Sb3 Pr1 80.85(2) 2 . ?
Zn1 Sb3 Pr1 67.69(2) . 2_655 ?
Pr2 Sb3 Pr1 136.20(2) . 2_655 ?
Pr2 Sb3 Pr1 81.153(15) 1_655 2_655 ?
Pr1 Sb3 Pr1 80.85(2) 1_655 2_655 ?
Pr1 Sb3 Pr1 82.58(2) 2 2_655 ?
Pr1 Sb3 Pr1 135.39(4) . 2_655 ?
Zn1 Sb4 Zn1 54.8(6) 13 5_454 ?
Zn1 Sb4 Zn2 122.21(12) 13 13_455 ?
Zn1 Sb4 Zn2 122.21(12) 5_454 13_455 ?
Zn1 Sb4 Zn2 122.21(12) 13 13 ?
Zn1 Sb4 Zn2 122.21(12) 5_454 13 ?
Zn2 Sb4 Zn2 106.19(15) 13_455 13 ?
Zn1 Sb4 Sb5B 43.62(18) 13 . ?
Zn1 Sb4 Sb5B 43.62(18) 5_454 . ?
Zn2 Sb4 Sb5B 162.27(11) 13_455 . ?
Zn2 Sb4 Sb5B 91.54(10) 13 . ?
Zn1 Sb4 Sb5B 43.62(18) 13 9_565 ?
Zn1 Sb4 Sb5B 43.62(18) 5_454 9_565 ?
Zn2 Sb4 Sb5B 91.54(10) 13_455 9_565 ?
Zn2 Sb4 Sb5B 162.27(11) 13 9_565 ?
Sb5B Sb4 Sb5B 70.73(13) . 9_565 ?
Zn1 Sb4 Sb5A 49.08(14) 13 . ?
Zn1 Sb4 Sb5A 49.08(14) 5_454 . ?
Zn2 Sb4 Sb5A 169.36(8) 13_455 . ?
Zn2 Sb4 Sb5A 84.46(7) 13 . ?
Sb5B Sb4 Sb5A 7.09(7) . . ?
Sb5B Sb4 Sb5A 77.82(7) 9_565 . ?
Zn1 Sb4 Sb5A 49.08(14) 13 1_455 ?
Zn1 Sb4 Sb5A 49.08(14) 5_454 1_455 ?
Zn2 Sb4 Sb5A 84.46(7) 13_455 1_455 ?
Zn2 Sb4 Sb5A 169.36(8) 13 1_455 ?
Sb5B Sb4 Sb5A 77.82(7) . 1_455 ?
Sb5B Sb4 Sb5A 7.09(7) 9_565 1_455 ?
Sb5A Sb4 Sb5A 84.90(3) . 1_455 ?
Zn1 Sb4 Pr1 65.4(2) 13 13 ?
Zn1 Sb4 Pr1 107.0(2) 5_454 13 ?
Zn2 Sb4 Pr1 123.41(4) 13_455 13 ?
Zn2 Sb4 Pr1 62.21(4) 13 13 ?
Sb5B Sb4 Pr1 64.83(4) . 13 ?
Sb5B Sb4 Pr1 108.10(5) 9_565 13 ?
Sb5A Sb4 Pr1 61.250(14) . 13 ?
Sb5A Sb4 Pr1 112.16(3) 1_455 13 ?
Zn1 Sb4 Pr1 107.0(2) 13 6_454 ?
Zn1 Sb4 Pr1 65.4(2) 5_454 6_454 ?
Zn2 Sb4 Pr1 62.21(4) 13_455 6_454 ?
Zn2 Sb4 Pr1 123.41(4) 13 6_454 ?
Sb5B Sb4 Pr1 108.10(5) . 6_454 ?
Sb5B Sb4 Pr1 64.83(4) 9_565 6_454 ?
Sb5A Sb4 Pr1 112.16(3) . 6_454 ?
Sb5A Sb4 Pr1 61.250(13) 1_455 6_454 ?
Pr1 Sb4 Pr1 171.94(4) 13 6_454 ?
Zn1 Sb4 Pr1 107.0(2) 13 6_554 ?
Zn1 Sb4 Pr1 65.4(2) 5_454 6_554 ?
Zn2 Sb4 Pr1 123.41(4) 13_455 6_554 ?
Zn2 Sb4 Pr1 62.21(4) 13 6_554 ?
Sb5B Sb4 Pr1 64.83(4) . 6_554 ?
Sb5B Sb4 Pr1 108.10(5) 9_565 6_554 ?
Sb5A Sb4 Pr1 61.250(13) . 6_554 ?
Sb5A Sb4 Pr1 112.16(3) 1_455 6_554 ?
Pr1 Sb4 Pr1 100.469(16) 13 6_554 ?
Pr1 Sb4 Pr1 78.955(16) 6_454 6_554 ?
Zn1 Sb4 Pr1 65.4(2) 13 13_455 ?
Zn1 Sb4 Pr1 107.0(2) 5_454 13_455 ?
Zn2 Sb4 Pr1 62.21(4) 13_455 13_455 ?
Zn2 Sb4 Pr1 123.41(4) 13 13_455 ?
Sb5B Sb4 Pr1 108.10(5) . 13_455 ?
Sb5B Sb4 Pr1 64.83(4) 9_565 13_455 ?
Sb5A Sb4 Pr1 112.16(3) . 13_455 ?
Sb5A Sb4 Pr1 61.250(13) 1_455 13_455 ?
Pr1 Sb4 Pr1 78.955(16) 13 13_455 ?
Pr1 Sb4 Pr1 100.469(16) 6_454 13_455 ?
Pr1 Sb4 Pr1 171.94(4) 6_554 13_455 ?
Zn1 Sb4 Sb5B 53.75(13) 13 9_665 ?
Zn1 Sb4 Sb5B 53.75(13) 5_454 9_665 ?
Zn2 Sb4 Sb5B 175.14(9) 13_455 9_665 ?
Zn2 Sb4 Sb5B 78.67(9) 13 9_665 ?
Sb5B Sb4 Sb5B 12.87(11) . 9_665 ?
Sb5B Sb4 Sb5B 83.60(4) 9_565 9_665 ?
Sb5A Sb4 Sb5B 5.78(4) . 9_665 ?
Sb5A Sb4 Sb5B 90.69(5) 1_455 9_665 ?
Pr1 Sb4 Sb5B 58.60(2) 13 9_665 ?
Pr1 Sb4 Sb5B 115.30(3) 6_454 9_665 ?
Pr1 Sb4 Sb5B 58.60(2) 6_554 9_665 ?
Pr1 Sb4 Sb5B 115.30(3) 13_455 9_665 ?
Zn1 Sb4 Sb5B 53.75(13) 13 1_455 ?
Zn1 Sb4 Sb5B 53.75(13) 5_454 1_455 ?
Zn2 Sb4 Sb5B 78.67(9) 13_455 1_455 ?
Zn2 Sb4 Sb5B 175.14(9) 13 1_455 ?
Sb5B Sb4 Sb5B 83.60(4) . 1_455 ?
Sb5B Sb4 Sb5B 12.87(11) 9_565 1_455 ?
Sb5A Sb4 Sb5B 90.69(5) . 1_455 ?
Sb5A Sb4 Sb5B 5.78(4) 1_455 1_455 ?
Pr1 Sb4 Sb5B 115.30(3) 13 1_455 ?
Pr1 Sb4 Sb5B 58.60(2) 6_454 1_455 ?
Pr1 Sb4 Sb5B 115.30(3) 6_554 1_455 ?
Pr1 Sb4 Sb5B 58.60(2) 13_455 1_455 ?
Sb5B Sb4 Sb5B 96.47(9) 9_665 1_455 ?
Zn1 Sb4 Sb6B 152.6(3) 13 . ?
Zn1 Sb4 Sb6B 152.6(3) 5_454 . ?
Zn2 Sb4 Sb6B 53.09(8) 13_455 . ?
Zn2 Sb4 Sb6B 53.09(8) 13 . ?
Sb5B Sb4 Sb6B 144.64(7) . . ?
Sb5B Sb4 Sb6B 144.64(7) 9_565 . ?
Sb5A Sb4 Sb6B 137.549(14) . . ?
Sb5A Sb4 Sb6B 137.549(14) 1_455 . ?
Pr1 Sb4 Sb6B 94.03(2) 13 . ?
Pr1 Sb4 Sb6B 94.03(2) 6_454 . ?
Pr1 Sb4 Sb6B 94.03(2) 6_554 . ?
Pr1 Sb4 Sb6B 94.03(2) 13_455 . ?
Sb5B Sb4 Sb6B 131.76(5) 9_665 . ?
Sb5B Sb4 Sb6B 131.76(5) 1_455 . ?
Sb5B Sb5A Zn1 29.6(3) 9_665 13_655 ?
Sb5B Sb5A Zn1 150.4(3) 9_665 5_454 ?
Zn1 Sb5A Zn1 180.0 13_655 5_454 ?
Sb5B Sb5A Zn1 150.4(3) 9_665 13 ?
Zn1 Sb5A Zn1 120.9(7) 13_655 13 ?
Zn1 Sb5A Zn1 59.1(7) 5_454 13 ?
Sb5B Sb5A Zn1 29.6(3) 9_665 5_554 ?
Zn1 Sb5A Zn1 59.1(7) 13_655 5_554 ?
Zn1 Sb5A Zn1 120.9(7) 5_454 5_554 ?
Zn1 Sb5A Zn1 180.0(7) 13 5_554 ?
Sb5B Sb5A Sb4 132.451(14) 9_665 . ?
Zn1 Sb5A Sb4 125.95(13) 13_655 . ?
Zn1 Sb5A Sb4 54.05(13) 5_454 . ?
Zn1 Sb5A Sb4 54.05(13) 13 . ?
Zn1 Sb5A Sb4 125.95(13) 5_554 . ?
Sb5B Sb5A Sb4 47.549(14) 9_665 9_665 ?
Zn1 Sb5A Sb4 54.05(13) 13_655 9_665 ?
Zn1 Sb5A Sb4 125.95(13) 5_454 9_665 ?
Zn1 Sb5A Sb4 125.95(13) 13 9_665 ?
Zn1 Sb5A Sb4 54.05(13) 5_554 9_665 ?
Sb4 Sb5A Sb4 180.0 . 9_665 ?
Sb5B Sb5A Sb4 132.451(14) 9_665 9_565 ?
Zn1 Sb5A Sb4 125.95(13) 13_655 9_565 ?
Zn1 Sb5A Sb4 54.05(13) 5_454 9_565 ?
Zn1 Sb5A Sb4 54.05(13) 13 9_565 ?
Zn1 Sb5A Sb4 125.95(13) 5_554 9_565 ?
Sb4 Sb5A Sb4 95.10(3) . 9_565 ?
Sb4 Sb5A Sb4 84.90(3) 9_665 9_565 ?
Sb5B Sb5A Sb4 47.549(14) 9_665 1_655 ?
Zn1 Sb5A Sb4 54.05(13) 13_655 1_655 ?
Zn1 Sb5A Sb4 125.95(13) 5_454 1_655 ?
Zn1 Sb5A Sb4 125.95(13) 13 1_655 ?
Zn1 Sb5A Sb4 54.05(13) 5_554 1_655 ?
Sb4 Sb5A Sb4 84.90(3) . 1_655 ?
Sb4 Sb5A Sb4 95.10(3) 9_665 1_655 ?
Sb4 Sb5A Sb4 180.0 9_565 1_655 ?
Sb5B Sb5A Pr1 90.0 9_665 14 ?
Zn1 Sb5A Pr1 67.5(2) 13_655 14 ?
Zn1 Sb5A Pr1 112.5(2) 5_454 14 ?
Zn1 Sb5A Pr1 67.5(2) 13 14 ?
Zn1 Sb5A Pr1 112.5(2) 5_554 14 ?
Sb4 Sb5A Pr1 117.734(10) . 14 ?
Sb4 Sb5A Pr1 62.266(10) 9_665 14 ?
Sb4 Sb5A Pr1 62.266(10) 9_565 14 ?
Sb4 Sb5A Pr1 117.734(10) 1_655 14 ?
Sb5B Sb5A Pr1 90.0 9_665 6_554 ?
Zn1 Sb5A Pr1 112.5(2) 13_655 6_554 ?
Zn1 Sb5A Pr1 67.5(2) 5_454 6_554 ?
Zn1 Sb5A Pr1 112.5(2) 13 6_554 ?
Zn1 Sb5A Pr1 67.5(2) 5_554 6_554 ?
Sb4 Sb5A Pr1 62.266(10) . 6_554 ?
Sb4 Sb5A Pr1 117.734(10) 9_665 6_554 ?
Sb4 Sb5A Pr1 117.734(10) 9_565 6_554 ?
Sb4 Sb5A Pr1 62.266(10) 1_655 6_554 ?
Pr1 Sb5A Pr1 180.000(14) 14 6_554 ?
Sb5B Sb5A Pr1 90.0 9_665 13 ?
Zn1 Sb5A Pr1 67.5(2) 13_655 13 ?
Zn1 Sb5A Pr1 112.5(2) 5_454 13 ?
Zn1 Sb5A Pr1 67.5(2) 13 13 ?
Zn1 Sb5A Pr1 112.5(2) 5_554 13 ?
Sb4 Sb5A Pr1 62.266(10) . 13 ?
Sb4 Sb5A Pr1 117.734(10) 9_665 13 ?
Sb4 Sb5A Pr1 117.734(10) 9_565 13 ?
Sb4 Sb5A Pr1 62.266(10) 1_655 13 ?
Pr1 Sb5A Pr1 78.20(2) 14 13 ?
Pr1 Sb5A Pr1 101.80(2) 6_554 13 ?
Sb5B Sb5A Pr1 90.0 9_665 5_554 ?
Zn1 Sb5A Pr1 112.5(2) 13_655 5_554 ?
Zn1 Sb5A Pr1 67.5(2) 5_454 5_554 ?
Zn1 Sb5A Pr1 112.5(2) 13 5_554 ?
Zn1 Sb5A Pr1 67.5(2) 5_554 5_554 ?
Sb4 Sb5A Pr1 117.734(10) . 5_554 ?
Sb4 Sb5A Pr1 62.266(10) 9_665 5_554 ?
Sb4 Sb5A Pr1 62.266(10) 9_565 5_554 ?
Sb4 Sb5A Pr1 117.734(10) 1_655 5_554 ?
Pr1 Sb5A Pr1 101.80(2) 14 5_554 ?
Pr1 Sb5A Pr1 78.20(2) 6_554 5_554 ?
Pr1 Sb5A Pr1 180.00(2) 13 5_554 ?
Sb5B Sb5A Sb5B 0.0 9_665 1_655 ?
Zn1 Sb5A Sb5B 29.6(3) 13_655 1_655 ?
Zn1 Sb5A Sb5B 150.4(3) 5_454 1_655 ?
Zn1 Sb5A Sb5B 150.4(3) 13 1_655 ?
Zn1 Sb5A Sb5B 29.6(3) 5_554 1_655 ?
Sb4 Sb5A Sb5B 132.451(14) . 1_655 ?
Sb4 Sb5A Sb5B 47.549(14) 9_665 1_655 ?
Sb4 Sb5A Sb5B 132.451(14) 9_565 1_655 ?
Sb4 Sb5A Sb5B 47.549(14) 1_655 1_655 ?
Pr1 Sb5A Sb5B 90.0 14 1_655 ?
Pr1 Sb5A Sb5B 90.0 6_554 1_655 ?
Pr1 Sb5A Sb5B 90.0 13 1_655 ?
Pr1 Sb5A Sb5B 90.0 5_554 1_655 ?
Sb5B Sb5A Sb5B 180.0 9_665 9_565 ?
Zn1 Sb5A Sb5B 150.4(3) 13_655 9_565 ?
Zn1 Sb5A Sb5B 29.6(3) 5_454 9_565 ?
Zn1 Sb5A Sb5B 29.6(3) 13 9_565 ?
Zn1 Sb5A Sb5B 150.4(3) 5_554 9_565 ?
Sb4 Sb5A Sb5B 47.549(14) . 9_565 ?
Sb4 Sb5A Sb5B 132.451(14) 9_665 9_565 ?
Sb4 Sb5A Sb5B 47.549(14) 9_565 9_565 ?
Sb4 Sb5A Sb5B 132.451(14) 1_655 9_565 ?
Pr1 Sb5A Sb5B 90.0 14 9_565 ?
Pr1 Sb5A Sb5B 90.0 6_554 9_565 ?
Pr1 Sb5A Sb5B 90.0 13 9_565 ?
Pr1 Sb5A Sb5B 90.0 5_554 9_565 ?
Sb5B Sb5A Sb5B 180.0 1_655 9_565 ?
Sb5B Sb5B Zn1 143.8(4) 9_665 5_454 ?
Sb5B Sb5B Zn1 143.8(4) 9_665 13 ?
Zn1 Sb5B Zn1 72.3(7) 5_454 13 ?
Sb5B Sb5B Sb4 125.36(7) 9_665 . ?
Zn1 Sb5B Sb4 62.14(16) 5_454 . ?
Zn1 Sb5B Sb4 62.14(16) 13 . ?
Sb5B Sb5B Sb4 125.36(7) 9_665 9_565 ?
Zn1 Sb5B Sb4 62.14(16) 5_454 9_565 ?
Zn1 Sb5B Sb4 62.14(16) 13 9_565 ?
Sb4 Sb5B Sb4 109.27(13) . 9_565 ?
Sb5B Sb5B Zn1 24.9(3) 9_665 13_655 ?
Zn1 Sb5B Zn1 168.69(12) 5_454 13_655 ?
Zn1 Sb5B Zn1 119.0(7) 13 13_655 ?
Sb4 Sb5B Zn1 121.68(10) . 13_655 ?
Sb4 Sb5B Zn1 121.68(10) 9_565 13_655 ?
Sb5B Sb5B Zn1 24.9(3) 9_665 5_554 ?
Zn1 Sb5B Zn1 119.0(7) 5_454 5_554 ?
Zn1 Sb5B Zn1 168.69(12) 13 5_554 ?
Sb4 Sb5B Zn1 121.68(10) . 5_554 ?
Sb4 Sb5B Zn1 121.68(10) 9_565 5_554 ?
Zn1 Sb5B Zn1 49.7(6) 13_655 5_554 ?
Sb5B Sb5B Sb5B 180.0 9_665 9_565 ?
Zn1 Sb5B Sb5B 36.2(4) 5_454 9_565 ?
Zn1 Sb5B Sb5B 36.2(4) 13 9_565 ?
Sb4 Sb5B Sb5B 54.64(7) . 9_565 ?
Sb4 Sb5B Sb5B 54.64(7) 9_565 9_565 ?
Zn1 Sb5B Sb5B 155.1(3) 13_655 9_565 ?
Zn1 Sb5B Sb5B 155.1(3) 5_554 9_565 ?
Sb5B Sb5B Pr1 81.81(7) 9_665 14 ?
Zn1 Sb5B Pr1 124.6(3) 5_454 14 ?
Zn1 Sb5B Pr1 70.2(3) 13 14 ?
Sb4 Sb5B Pr1 126.26(6) . 14 ?
Sb4 Sb5B Pr1 64.744(18) 9_565 14 ?
Zn1 Sb5B Pr1 63.1(2) 13_655 14 ?
Zn1 Sb5B Pr1 101.2(2) 5_554 14 ?
Sb5B Sb5B Pr1 98.19(7) 9_565 14 ?
Sb5B Sb5B Pr1 81.81(7) 9_665 6_554 ?
Zn1 Sb5B Pr1 70.2(3) 5_454 6_554 ?
Zn1 Sb5B Pr1 124.6(3) 13 6_554 ?
Sb4 Sb5B Pr1 64.744(18) . 6_554 ?
Sb4 Sb5B Pr1 126.26(6) 9_565 6_554 ?
Zn1 Sb5B Pr1 101.2(2) 13_655 6_554 ?
Zn1 Sb5B Pr1 63.1(2) 5_554 6_554 ?
Sb5B Sb5B Pr1 98.19(7) 9_565 6_554 ?
Pr1 Sb5B Pr1 163.63(14) 14 6_554 ?
Sb5B Sb5B Pr1 81.81(7) 9_665 13 ?
Zn1 Sb5B Pr1 124.6(3) 5_454 13 ?
Zn1 Sb5B Pr1 70.2(3) 13 13 ?
Sb4 Sb5B Pr1 64.744(18) . 13 ?
Sb4 Sb5B Pr1 126.26(6) 9_565 13 ?
Zn1 Sb5B Pr1 63.1(2) 13_655 13 ?
Zn1 Sb5B Pr1 101.2(2) 5_554 13 ?
Sb5B Sb5B Pr1 98.19(7) 9_565 13 ?
Pr1 Sb5B Pr1 77.26(3) 14 13 ?
Pr1 Sb5B Pr1 100.37(3) 6_554 13 ?
Sb5B Sb5B Pr1 81.81(7) 9_665 5_554 ?
Zn1 Sb5B Pr1 70.2(3) 5_454 5_554 ?
Zn1 Sb5B Pr1 124.6(3) 13 5_554 ?
Sb4 Sb5B Pr1 126.26(6) . 5_554 ?
Sb4 Sb5B Pr1 64.744(18) 9_565 5_554 ?
Zn1 Sb5B Pr1 101.2(2) 13_655 5_554 ?
Zn1 Sb5B Pr1 63.1(2) 5_554 5_554 ?
Sb5B Sb5B Pr1 98.19(7) 9_565 5_554 ?
Pr1 Sb5B Pr1 100.37(3) 14 5_554 ?
Pr1 Sb5B Pr1 77.26(3) 6_554 5_554 ?
Pr1 Sb5B Pr1 163.63(14) 13 5_554 ?
Sb5B Sb5B Sb4 41.76(5) 9_665 9_665 ?
Zn1 Sb5B Sb4 127.0(2) 5_454 9_665 ?
Zn1 Sb5B Sb4 127.0(2) 13 9_665 ?
Sb4 Sb5B Sb4 167.13(11) . 9_665 ?
Sb4 Sb5B Sb4 83.60(4) 9_565 9_665 ?
Zn1 Sb5B Sb4 47.41(13) 13_655 9_665 ?
Zn1 Sb5B Sb4 47.41(13) 5_554 9_665 ?
Sb5B Sb5B Sb4 138.24(5) 9_565 9_665 ?
Pr1 Sb5B Sb4 58.53(4) 14 9_665 ?
Pr1 Sb5B Sb4 108.03(8) 6_554 9_665 ?
Pr1 Sb5B Sb4 108.03(8) 13 9_665 ?
Pr1 Sb5B Sb4 58.53(4) 5_554 9_665 ?
Sb5B Sb5B Sb4 41.76(5) 9_665 1_655 ?
Zn1 Sb5B Sb4 127.0(2) 5_454 1_655 ?
Zn1 Sb5B Sb4 127.0(2) 13 1_655 ?
Sb4 Sb5B Sb4 83.60(4) . 1_655 ?
Sb4 Sb5B Sb4 167.13(11) 9_565 1_655 ?
Zn1 Sb5B Sb4 47.41(13) 13_655 1_655 ?
Zn1 Sb5B Sb4 47.41(13) 5_554 1_655 ?
Sb5B Sb5B Sb4 138.24(5) 9_565 1_655 ?
Pr1 Sb5B Sb4 108.03(8) 14 1_655 ?
Pr1 Sb5B Sb4 58.53(4) 6_554 1_655 ?
Pr1 Sb5B Sb4 58.53(4) 13 1_655 ?
Pr1 Sb5B Sb4 108.03(8) 5_554 1_655 ?
Sb4 Sb5B Sb4 83.53(9) 9_665 1_655 ?
Sb5B Sb5B Sb5A 180.0 9_665 1_455 ?
Zn1 Sb5B Sb5A 36.2(4) 5_454 1_455 ?
Zn1 Sb5B Sb5A 36.2(4) 13 1_455 ?
Sb4 Sb5B Sb5A 54.64(7) . 1_455 ?
Sb4 Sb5B Sb5A 54.64(7) 9_565 1_455 ?
Zn1 Sb5B Sb5A 155.1(3) 13_655 1_455 ?
Zn1 Sb5B Sb5A 155.1(3) 5_554 1_455 ?
Sb5B Sb5B Sb5A 0.0 9_565 1_455 ?
Pr1 Sb5B Sb5A 98.19(7) 14 1_455 ?
Pr1 Sb5B Sb5A 98.19(7) 6_554 1_455 ?
Pr1 Sb5B Sb5A 98.19(7) 13 1_455 ?
Pr1 Sb5B Sb5A 98.19(7) 5_554 1_455 ?
Sb4 Sb5B Sb5A 138.24(5) 9_665 1_455 ?
Sb4 Sb5B Sb5A 138.24(5) 1_655 1_455 ?
Sb6B Sb6A Sb6B 180.0 9 . ?
Sb6B Sb6A Pr2 90.0 9 . ?
Sb6B Sb6A Pr2 90.0 . . ?
Sb6B Sb6A Pr2 90.0 9 9 ?
Sb6B Sb6A Pr2 90.0 . 9 ?
Pr2 Sb6A Pr2 180.0 . 9 ?
Sb6B Sb6A Sb2 54.113(14) 9 5_444 ?
Sb6B Sb6A Sb2 125.887(14) . 5_444 ?
Pr2 Sb6A Sb2 123.686(14) . 5_444 ?
Pr2 Sb6A Sb2 56.314(14) 9 5_444 ?
Sb6B Sb6A Sb2 125.887(14) 9 13 ?
Sb6B Sb6A Sb2 54.113(14) . 13 ?
Pr2 Sb6A Sb2 56.314(14) . 13 ?
Pr2 Sb6A Sb2 123.686(14) 9 13 ?
Sb2 Sb6A Sb2 180.00(4) 5_444 13 ?
Sb6B Sb6A Sb2 54.113(14) 9 14_445 ?
Sb6B Sb6A Sb2 125.887(14) . 14_445 ?
Pr2 Sb6A Sb2 56.314(14) . 14_445 ?
Pr2 Sb6A Sb2 123.686(14) 9 14_445 ?
Sb2 Sb6A Sb2 67.37(3) 5_444 14_445 ?
Sb2 Sb6A Sb2 112.63(3) 13 14_445 ?
Sb6B Sb6A Sb2 125.887(14) 9 6_554 ?
Sb6B Sb6A Sb2 54.113(14) . 6_554 ?
Pr2 Sb6A Sb2 123.686(14) . 6_554 ?
Pr2 Sb6A Sb2 56.314(14) 9 6_554 ?
Sb2 Sb6A Sb2 112.63(3) 5_444 6_554 ?
Sb2 Sb6A Sb2 67.37(3) 13 6_554 ?
Sb2 Sb6A Sb2 180.00(4) 14_445 6_554 ?
Sb6B Sb6A Sb2 54.113(14) 9 5_544 ?
Sb6B Sb6A Sb2 125.887(14) . 5_544 ?
Pr2 Sb6A Sb2 123.686(14) . 5_544 ?
Pr2 Sb6A Sb2 56.314(14) 9 5_544 ?
Sb2 Sb6A Sb2 72.393(19) 5_444 5_544 ?
Sb2 Sb6A Sb2 107.607(19) 13 5_544 ?
Sb2 Sb6A Sb2 108.23(3) 14_445 5_544 ?
Sb2 Sb6A Sb2 71.77(3) 6_554 5_544 ?
Sb6B Sb6A Sb2 125.887(14) 9 6_454 ?
Sb6B Sb6A Sb2 54.113(14) . 6_454 ?
Pr2 Sb6A Sb2 123.686(14) . 6_454 ?
Pr2 Sb6A Sb2 56.314(14) 9 6_454 ?
Sb2 Sb6A Sb2 71.77(3) 5_444 6_454 ?
Sb2 Sb6A Sb2 108.23(3) 13 6_454 ?
Sb2 Sb6A Sb2 107.607(19) 14_445 6_454 ?
Sb2 Sb6A Sb2 72.393(19) 6_554 6_454 ?
Sb2 Sb6A Sb2 112.63(3) 5_544 6_454 ?
Sb6B Sb6A Sb2 125.887(14) 9 13_455 ?
Sb6B Sb6A Sb2 54.113(14) . 13_455 ?
Pr2 Sb6A Sb2 56.314(14) . 13_455 ?
Pr2 Sb6A Sb2 123.686(14) 9 13_455 ?
Sb2 Sb6A Sb2 107.607(19) 5_444 13_455 ?
Sb2 Sb6A Sb2 72.393(19) 13 13_455 ?
Sb2 Sb6A Sb2 71.77(3) 14_445 13_455 ?
Sb2 Sb6A Sb2 108.23(3) 6_554 13_455 ?
Sb2 Sb6A Sb2 180.00(3) 5_544 13_455 ?
Sb2 Sb6A Sb2 67.37(3) 6_454 13_455 ?
Sb6B Sb6A Sb2 54.113(14) 9 14_545 ?
Sb6B Sb6A Sb2 125.887(14) . 14_545 ?
Pr2 Sb6A Sb2 56.314(14) . 14_545 ?
Pr2 Sb6A Sb2 123.686(14) 9 14_545 ?
Sb2 Sb6A Sb2 108.23(3) 5_444 14_545 ?
Sb2 Sb6A Sb2 71.77(3) 13 14_545 ?
Sb2 Sb6A Sb2 72.393(19) 14_445 14_545 ?
Sb2 Sb6A Sb2 107.607(19) 6_554 14_545 ?
Sb2 Sb6A Sb2 67.37(3) 5_544 14_545 ?
Sb2 Sb6A Sb2 180.00(4) 6_454 14_545 ?
Sb2 Sb6A Sb2 112.63(3) 13_455 14_545 ?
Sb6A Sb6B Sb6B 0.0 . 9 ?
Sb6A Sb6B Sb2 103.86(5) . 13 ?
Sb6B Sb6B Sb2 103.86(5) 9 13 ?
Sb6A Sb6B Sb2 103.86(5) . 6_454 ?
Sb6B Sb6B Sb2 103.86(5) 9 6_454 ?
Sb2 Sb6B Sb2 152.27(10) 13 6_454 ?
Sb6A Sb6B Sb2 103.86(5) . 6_554 ?
Sb6B Sb6B Sb2 103.86(5) 9 6_554 ?
Sb2 Sb6B Sb2 83.31(4) 13 6_554 ?
Sb2 Sb6B Sb2 90.09(4) 6_454 6_554 ?
Sb6A Sb6B Sb2 103.86(5) . 13_455 ?
Sb6B Sb6B Sb2 103.86(5) 9 13_455 ?
Sb2 Sb6B Sb2 90.09(4) 13 13_455 ?
Sb2 Sb6B Sb2 83.31(4) 6_454 13_455 ?
Sb2 Sb6B Sb2 152.27(10) 6_554 13_455 ?
Sb6A Sb6B Zn2 136.24(6) . 13 ?
Sb6B Sb6B Zn2 136.24(6) 9 13 ?
Sb2 Sb6B Zn2 48.51(4) 13 13 ?
Sb2 Sb6B Zn2 108.45(8) 6_454 13 ?
Sb2 Sb6B Zn2 48.51(4) 6_554 13 ?
Sb2 Sb6B Zn2 108.45(8) 13_455 13 ?
Sb6A Sb6B Zn2 136.24(6) . 13_455 ?
Sb6B Sb6B Zn2 136.24(6) 9 13_455 ?
Sb2 Sb6B Zn2 108.45(8) 13 13_455 ?
Sb2 Sb6B Zn2 48.51(4) 6_454 13_455 ?
Sb2 Sb6B Zn2 108.45(8) 6_554 13_455 ?
Sb2 Sb6B Zn2 48.51(4) 13_455 13_455 ?
Zn2 Sb6B Zn2 87.53(13) 13 13_455 ?
Sb6A Sb6B Pr2 67.26(4) . 9 ?
Sb6B Sb6B Pr2 67.26(4) 9 9 ?
Sb2 Sb6B Pr2 134.88(2) 13 9 ?
Sb2 Sb6B Pr2 58.641(19) 6_454 9 ?
Sb2 Sb6B Pr2 58.641(19) 6_554 9 ?
Sb2 Sb6B Pr2 134.88(2) 13_455 9 ?
Zn2 Sb6B Pr2 106.21(2) 13 9 ?
Zn2 Sb6B Pr2 106.21(2) 13_455 9 ?
Sb6A Sb6B Pr2 67.26(4) . . ?
Sb6B Sb6B Pr2 67.26(4) 9 . ?
Sb2 Sb6B Pr2 58.641(19) 13 . ?
Sb2 Sb6B Pr2 134.88(2) 6_454 . ?
Sb2 Sb6B Pr2 134.88(2) 6_554 . ?
Sb2 Sb6B Pr2 58.641(19) 13_455 . ?
Zn2 Sb6B Pr2 106.21(2) 13 . ?
Zn2 Sb6B Pr2 106.21(2) 13_455 . ?
Pr2 Sb6B Pr2 134.53(7) 9 . ?
Sb6A Sb6B Sb4 180.0 . . ?
Sb6B Sb6B Sb4 180.0 9 . ?
Sb2 Sb6B Sb4 76.14(5) 13 . ?
Sb2 Sb6B Sb4 76.14(5) 6_454 . ?
Sb2 Sb6B Sb4 76.14(5) 6_554 . ?
Sb2 Sb6B Sb4 76.14(5) 13_455 . ?
Zn2 Sb6B Sb4 43.76(6) 13 . ?
Zn2 Sb6B Sb4 43.76(6) 13_455 . ?
Pr2 Sb6B Sb4 112.74(4) 9 . ?
Pr2 Sb6B Sb4 112.74(4) . . ?

loop_
_geom_bond_atom_site_label_1
_geom_bond_atom_site_label_2
_geom_bond_distance
_geom_bond_site_symmetry_2
_geom_bond_publ_flag
Pr1 Zn2 3.174(3) . ?
Pr1 Sb3 3.2402(7) 1_455 ?
Pr1 Sb3 3.2402(7) . ?
Pr1 Zn1 3.297(7) 1_455 ?
Pr1 Zn1 3.297(7) . ?
Pr1 Sb5A 3.3312(7) 5_445 ?
Pr1 Sb1 3.3366(8) 13 ?
Pr1 Sb1 3.3366(8) 13_455 ?
Pr1 Sb1 3.3461(10) . ?
Pr1 Sb4 3.3631(6) 13 ?
Pr1 Sb4 3.3631(6) 13_455 ?
Pr1 Sb5B 3.3655(9) 13 ?
Pr1 Sb5B 3.3655(9) 5_445 ?
Pr1 Sb2 3.4001(12) . ?
Pr1 Pr1 4.2020(13) 2 ?
Pr1 Pr2 4.2040(11) . ?
Pr1 Pr1 4.2764(4) 1_455 ?
Pr1 Pr1 4.2764(4) 1_655 ?
Pr2 Sb3 3.2229(11) . ?
Pr2 Sb3 3.2229(11) 1_455 ?
Pr2 Sb1 3.2720(8) . ?
Pr2 Sb1 3.2720(8) 2 ?
Pr2 Sb2 3.2928(8) 14_445 ?
Pr2 Sb2 3.2928(8) 13 ?
Pr2 Sb2 3.2928(8) 14_545 ?
Pr2 Sb2 3.2928(8) 13_455 ?
Pr2 Sb6A 3.3371(10) . ?
Pr2 Sb6B 3.6183(13) 9 ?
Pr2 Sb6B 3.6183(13) . ?
Pr2 Pr1 4.2040(11) 2 ?
Pr2 Pr2 4.2764(4) 1_655 ?
Pr2 Pr2 4.2764(4) 1_455 ?
Zn1 Sb5B 2.055(10) 5_545 ?
Zn1 Sb5B 2.055(10) 13 ?
Zn1 Zn1 2.42(3) 9_656 ?
Zn1 Sb5A 2.458(8) 5_545 ?
Zn1 Sb5A 2.458(8) 5_445 ?
Zn1 Sb3 2.603(16) . ?
Zn1 Sb4 2.633(7) 13 ?
Zn1 Sb4 2.633(7) 5_545 ?
Zn1 Sb5B 2.885(8) 13_655 ?
Zn1 Sb5B 2.885(8) 5_445 ?
Zn1 Pr1 3.297(7) 2 ?
Zn1 Pr1 3.297(7) 1_655 ?
Zn1 Pr1 3.297(7) 2_655 ?
Zn2 Sb2 2.512(3) 10_556 ?
Zn2 Sb2 2.512(3) . ?
Zn2 Sb4 2.674(3) 13_455 ?
Zn2 Sb4 2.674(3) 13 ?
Zn2 Sb6B 3.091(4) 13 ?
Zn2 Sb6B 3.091(4) 13_455 ?
Zn2 Pr1 3.174(3) 10_556 ?
Sb1 Sb2 3.0214(9) 13_455 ?
Sb1 Sb2 3.0214(9) 13 ?
Sb1 Sb1 3.0683(12) 13 ?
Sb1 Sb1 3.0683(12) 13_455 ?
Sb1 Pr1 3.3366(8) 13 ?
Sb1 Pr1 3.3366(8) 13_455 ?
Sb2 Sb6B 3.0214(9) 13 ?
Sb2 Sb6B 3.0214(9) 13_455 ?
Sb2 Sb1 3.0214(9) 13_455 ?
Sb2 Sb1 3.0214(9) 13 ?
Sb2 Pr2 3.2928(8) 13 ?
Sb2 Pr2 3.2928(8) 13_455 ?
Sb2 Sb6A 3.6207(8) 5 ?
Sb2 Sb6A 3.6207(8) 5_455 ?
Sb2 Sb2 4.016(2) 10_556 ?
Sb3 Pr2 3.2229(11) 1_655 ?
Sb3 Pr1 3.2402(7) 1_655 ?
Sb3 Pr1 3.2402(7) 2 ?
Sb3 Pr1 3.2402(7) 2_655 ?
Sb4 Zn1 2.633(7) 13 ?
Sb4 Zn1 2.633(7) 5_454 ?
Sb4 Zn2 2.674(3) 13_455 ?
Sb4 Zn2 2.674(3) 13 ?
Sb4 Sb5B 2.866(3) . ?
Sb4 Sb5B 2.866(3) 9_565 ?
Sb4 Sb5A 3.1679(9) . ?
Sb4 Sb5A 3.1679(9) 1_455 ?
Sb4 Pr1 3.3631(6) 13 ?
Sb4 Pr1 3.3631(6) 6_454 ?
Sb4 Pr1 3.3631(6) 6_554 ?
Sb4 Pr1 3.3631(6) 13_455 ?
Sb4 Sb5B 3.509(3) 9_665 ?
Sb4 Sb5B 3.509(3) 1_455 ?
Sb4 Sb6B 3.838(3) . ?
Sb5A Sb5B 0.479(4) 9_665 ?
Sb5A Zn1 2.458(8) 13_655 ?
Sb5A Zn1 2.458(8) 5_454 ?
Sb5A Zn1 2.458(8) 13 ?
Sb5A Zn1 2.458(8) 5_554 ?
Sb5A Sb4 3.1679(9) 9_665 ?
Sb5A Sb4 3.1679(9) 9_565 ?
Sb5A Sb4 3.1679(9) 1_655 ?
Sb5A Pr1 3.3312(7) 14 ?
Sb5A Pr1 3.3312(7) 6_554 ?
Sb5A Pr1 3.3312(7) 13 ?
Sb5A Pr1 3.3312(7) 5_554 ?
Sb5A Sb5B 3.797(4) 1_655 ?
Sb5A Sb5B 3.797(4) 9_565 ?
Sb5B Sb5B 0.959(8) 9_665 ?
Sb5B Zn1 2.055(10) 5_454 ?
Sb5B Zn1 2.055(10) 13 ?
Sb5B Sb4 2.866(3) 9_565 ?
Sb5B Zn1 2.885(8) 13_655 ?
Sb5B Zn1 2.885(8) 5_554 ?
Sb5B Sb5B 3.318(8) 9_565 ?
Sb5B Pr1 3.3655(9) 14 ?
Sb5B Pr1 3.3655(9) 6_554 ?
Sb5B Pr1 3.3655(9) 13 ?
Sb5B Pr1 3.3655(9) 5_554 ?
Sb5B Sb4 3.509(3) 9_665 ?
Sb5B Sb4 3.509(3) 1_655 ?
Sb5B Sb5A 3.797(4) 1_455 ?
Sb6A Sb6B 1.398(3) 9 ?
Sb6A Sb6B 1.398(3) . ?
Sb6A Pr2 3.3371(10) 9 ?
Sb6A Sb2 3.6207(8) 5_444 ?
Sb6A Sb2 3.6207(8) 13 ?
Sb6A Sb2 3.6207(8) 14_445 ?
Sb6A Sb2 3.6207(8) 6_554 ?
Sb6A Sb2 3.6207(8) 5_544 ?
Sb6A Sb2 3.6207(8) 6_454 ?
Sb6A Sb2 3.6207(8) 13_455 ?
Sb6A Sb2 3.6207(8) 14_545 ?
Sb6B Sb6B 2.797(5) 9 ?
Sb6B Sb2 3.0214(9) 13 ?
Sb6B Sb2 3.0214(9) 6_454 ?
Sb6B Sb2 3.0214(9) 6_554 ?
Sb6B Sb2 3.0214(9) 13_455 ?
Sb6B Zn2 3.091(4) 13 ?
Sb6B Zn2 3.091(4) 13_455 ?
Sb6B Pr2 3.6183(13) 9 ?
